data_7721099
loop_
_publ_author_name
'Gutorova, Svetlana'
'Matveev, Petr I.'
'Evsiunina, Mariia V.'
'Wang, Qiushi'
'Lemport, Pavel S.'
'Kalle, Paulina'
'Koshelev, Daniil S.'
'Utochnikova, Valentina V.'
'Averin, Alexey A.'
'Poliakova, Tatiana R.'
'Gerasimov, Mikhail A.'
'Petrov, Vladimir G.'
'Ustynyuk, Yuri'
'Kalmykov, Stepan'
'Nenajdenko, Valentine'

_publ_section_title
;
 Competitive Coordination of Uranium(VI) and Thorium(IV) by Tetradentate
 Phenanthroline Ligands: Structural and Spectroscopic Investigation of
 U(VI)-Th(IV) Mixed Ion Pair Formation
;
_journal_name_full 'Dalton Transactions'
_journal_paper_doi 10.1039/D6DT00392C
_journal_year 2026
_chemical_formula_moiety 'C32 H30 N8 O14 Th, C2 H3 N, 1.5[H2O]'
_chemical_formula_sum 'C34 H36 N9 O15.5 Th'
_chemical_formula_weight 1050.76
_space_group_crystal_system monoclinic
_space_group_IT_number 14
_space_group_name_Hall '-P 2yn'
_space_group_name_H-M_alt 'P 1 21/n 1'
_atom_sites_solution_hydrogens mixed
_atom_sites_solution_primary dual
_audit_creation_date 2025-10-27
_audit_creation_method
;
Olex2 1.5
(compiled 2025.03.04 svn.red2d20d0 for OlexSys, GUI svn.r7188)
;
_audit_update_record
;
2025-11-02 deposited with the CCDC.	2026-05-29 downloaded from the CCDC.
;
_cell_angle_alpha 90
_cell_angle_beta 101.2730(10)
_cell_angle_gamma 90
_cell_formula_units_Z 4
_cell_length_a 13.0013(4)
_cell_length_b 10.9427(3)
_cell_length_c 28.4236(9)
_cell_measurement_reflns_used 9854
_cell_measurement_temperature 100.00
_cell_measurement_theta_max 30.407
_cell_measurement_theta_min 2.453
_cell_volume 3965.8(2)
_computing_cell_refinement 'SAINT v8.37A (Bruker, 2015)'
_computing_data_collection 'APEX3 v.2017.3_0 (Bruker AXS, 2017)'
_computing_data_reduction 'SAINT v8.37A (Bruker, 2015)'
_computing_molecular_graphics 'Olex2 1.5 (Dolomanov et al., 2009)'
_computing_publication_material 'Olex2 1.5 (Dolomanov et al., 2009)'
_computing_structure_refinement 'SHELXL 2018/3 (Sheldrick, 2015)'
_computing_structure_solution 'SHELXT 2014/5 (Sheldrick, 2014)'
_diffrn_ambient_temperature 100.00
_diffrn_measured_fraction_theta_full 0.999
_diffrn_measured_fraction_theta_max 0.999
_diffrn_measurement_device_type 'Bruker D8 Venture'
_diffrn_measurement_method \w-scan
_diffrn_radiation_monochromator graphite
_diffrn_radiation_type MoK\a
_diffrn_radiation_wavelength 0.71073
_diffrn_reflns_av_R_equivalents 0.0455
_diffrn_reflns_av_unetI/netI 0.0480
_diffrn_reflns_Laue_measured_fraction_full 0.999
_diffrn_reflns_Laue_measured_fraction_max 0.999
_diffrn_reflns_limit_h_max 15
_diffrn_reflns_limit_h_min -16
_diffrn_reflns_limit_k_max 13
_diffrn_reflns_limit_k_min -13
_diffrn_reflns_limit_l_max 36
_diffrn_reflns_limit_l_min -36
_diffrn_reflns_number 31043
_diffrn_reflns_point_group_measured_fraction_full 0.999
_diffrn_reflns_point_group_measured_fraction_max 0.999
_diffrn_reflns_theta_full 25.242
_diffrn_reflns_theta_max 26.999
_diffrn_reflns_theta_min 1.621
_diffrn_source_current 1.0
_diffrn_source_power 0.05
_diffrn_source_target Mo
_diffrn_source_type 'fine-focus sealed X-ray tube'
_diffrn_source_voltage 50.0
_exptl_absorpt_coefficient_mu 3.842
_exptl_absorpt_correction_T_max 0.7461
_exptl_absorpt_correction_T_min 0.2821
_exptl_absorpt_correction_type multi-scan
_exptl_absorpt_process_details
;
SADABS-2016/2 (Bruker,2016/2) was used for absorption correction.
wR2(int) was 0.1209 before and 0.0554 after correction.
The Ratio of minimum to maximum transmission is 0.3781.
The \l/2 correction factor is Not present.
;
_exptl_crystal_colour 'light yellow'
_exptl_crystal_colour_modifier light
_exptl_crystal_colour_primary yellow
_exptl_crystal_density_diffrn 1.760
_exptl_crystal_description prism
_exptl_crystal_F_000 2068
_exptl_crystal_size_max 0.6
_exptl_crystal_size_mid 0.22
_exptl_crystal_size_min 0.18
_refine_diff_density_max 1.718
_refine_diff_density_min -2.270
_refine_diff_density_rms 0.164
_refine_ls_extinction_method none
_refine_ls_goodness_of_fit_ref 1.132
_refine_ls_hydrogen_treatment constr
_refine_ls_matrix_type full
_refine_ls_number_parameters 545
_refine_ls_number_reflns 8645
_refine_ls_number_restraints 64
_refine_ls_restrained_S_all 1.130
_refine_ls_R_factor_all 0.0465
_refine_ls_R_factor_gt 0.0369
_refine_ls_shift/su_max 0.004
_refine_ls_shift/su_mean 0.000
_refine_ls_structure_factor_coef Fsqd
_refine_ls_weighting_details 'w=1/[\s^2^(Fo^2^)+(0.0462P)^2^+1.0159P] where P=(Fo^2^+2Fc^2^)/3'
_refine_ls_weighting_scheme calc
_refine_ls_wR_factor_gt 0.0896
_refine_ls_wR_factor_ref 0.0925
_reflns_Friedel_coverage 0.000
_reflns_number_gt 7273
_reflns_number_total 8645
_reflns_threshold_expression 'I > 2\s(I)'
_cod_data_source_file d6dt00392c2.cif
_cod_data_source_block uth2
_cod_original_formula_sum 'C34 H36 N9 O15.50 Th'
_cod_database_code 7721099
_shelx_shelxl_version_number 2018/3
_shelx_space_group_comment
;
The symmetry employed for this shelxl refinement is uniquely defined
by the following loop, which should always be used as a source of
symmetry information in preference to the above space-group names.
They are only intended as comments.
;
_shelx_estimated_absorpt_t_max 0.545
_shelx_estimated_absorpt_t_min 0.206
_olex2_refinement_description
;
1. Fixed Uiso
 At 1.2 times of:
  All C(H) groups, All C(H,H) groups, All C(H,H,H,H) groups
 At 1.5 times of:
  All C(H,H,H) groups
2. Restrained distances
 N3-C17
 1.43 with sigma of 0.01
 C25A-C24
 1.54 with sigma of 0.02
 C23A-C20A = C23-C20
 1.5 with sigma of 0.02
 N4-C25A
 2.45 with sigma of 0.02
 N3-C17A
 1.43 with sigma of 0.01
 N3-C17 \\sim N3-C17A
 with sigma of 0.02
3. Uiso/Uaniso restraints and constraints
Uanis(C25A) = Uanis(C25)
Uanis(C17) = Uanis(C17A)
Uanis(C22A) = Uanis(C19A)
Uanis(C22) = Uanis(C19)
Uanis(C23) = Uanis(C23A)
4. Rigid body (RIGU) restrains
 C17, C18, C19, C20, C21, C22
 with sigma for 1-2 distances of 0.002 and sigma for 1-3 distances of 0.002
 C17A, C18A, C19A, C21A, C22A
 with sigma for 1-2 distances of 0.002 and sigma for 1-3 distances of 0.002
5. Others
 Sof(H24C)=Sof(H24D)=Sof(C25A)=Sof(H25D)=Sof(H25E)=Sof(H25F)=1-FVAR(1)
 Sof(H24A)=Sof(H24B)=Sof(C25)=Sof(H25A)=Sof(H25B)=Sof(H25C)=FVAR(1)
 Fixed Sof: C17(0.5) C18(0.5) H18(0.5) C19(0.5) H19(0.5) C20(0.5) C21(0.5)
 H21(0.5) C22(0.5) H22(0.5) C17A(0.5) C18A(0.5) H18A(0.5) C19A(0.5) H19A(0.5)
 C20A(0.5) C21A(0.5) H21A(0.5) C22A(0.5) H22A(0.5) C23(0.5) H23A(0.5) H23B(0.5)
 H23C(0.5) C23A(0.5) H23D(0.5) H23E(0.5) H23F(0.5)
6.a Riding coordinates:
 C23(H23A,H23B,H23C), C23A(H23D,H23E,H23F)
6.b Secondary CH2 refined with riding coordinates:
 C15(H15A,H15B), C24(H24A,H24B), C24(H24C,H24D)
6.c Me refined with riding coordinates:
 C25(H25A,H25B,H25C), C25A(H25D,H25E,H25F)
6.d Aromatic/amide H refined with riding coordinates:
 C3(H3), C4(H4), C9(H9), C10(H10), C11(H11), C12(H12), C18(H18), C19(H19),
 C21(H21), C22(H22), C18A(H18A), C19A(H19A), C21A(H21A), C22A(H22A), C27(H27),
 C28(H28), C30(H30), C31(H31)
6.e Fitted hexagon refined as free rotating group:
 C17(C18,C19,C20,C21,C22), C17A(C18A,C19A,C20A,C21A,C22A)
6.f Idealised Me refined as rotating group:
 C16(H16A,H16B,H16C), C32(H32A,H32B,H32C), C34(H34A,H34B,H34C)
;
_smtbx_masks_void_probe_radius 1.2
_smtbx_masks_void_truncation_radius 1.2
_olex2_submission_special_instructions 'No special instructions were received'

loop_
_space_group_symop_operation_xyz
'x, y, z'
'-x+1/2, y+1/2, -z+1/2'
'-x, -y, -z'
'x-1/2, -y-1/2, z-1/2'

loop_
_atom_site_label
_atom_site_type_symbol
_atom_site_fract_x
_atom_site_fract_y
_atom_site_fract_z
_atom_site_U_iso_or_equiv
_atom_site_adp_type
_atom_site_occupancy
_atom_site_site_symmetry_order
_atom_site_calc_flag
_atom_site_refinement_flags_posn
_atom_site_refinement_flags_adp
_atom_site_refinement_flags_occupancy
_atom_site_disorder_assembly
_atom_site_disorder_group
Th1 Th 0.40445(2) 0.28849(2) 0.64159(2) 0.01425(6) Uani 1 1 d . . . . .
O1 O 0.3756(3) 0.2124(3) 0.71869(11) 0.0189(7) Uani 1 1 d . . . . .
O2 O 0.4333(2) 0.3701(3) 0.56323(10) 0.0185(7) Uani 1 1 d . . . . .
O3 O 0.2220(2) 0.3722(3) 0.65476(10) 0.0195(7) Uani 1 1 d . . . . .
O4 O 0.2332(2) 0.3448(3) 0.58055(11) 0.0196(7) Uani 1 1 d . . . . .
O5 O 0.1073(3) 0.4586(3) 0.59766(12) 0.0268(8) Uani 1 1 d . . . . .
O6 O 0.2638(2) 0.1251(3) 0.63475(11) 0.0195(7) Uani 1 1 d . . . . .
O7 O 0.3393(2) 0.1295(3) 0.57354(11) 0.0214(7) Uani 1 1 d . . . . .
O8 O 0.2139(3) -0.0014(3) 0.57579(12) 0.0279(8) Uani 1 1 d . . . . .
O9 O 0.4788(3) 0.0722(3) 0.65884(11) 0.0230(7) Uani 1 1 d . . . . .
O10 O 0.5558(3) 0.1833(3) 0.61343(12) 0.0223(7) Uani 1 1 d . . . . .
O11 O 0.6054(3) -0.0069(3) 0.62714(14) 0.0374(10) Uani 1 1 d . . . . .
O12 O 0.5742(3) 0.2832(3) 0.70725(12) 0.0210(7) Uani 1 1 d . . . . .
O13 O 0.5673(2) 0.4269(3) 0.65405(11) 0.0195(7) Uani 1 1 d . . . . .
O14 O 0.7100(3) 0.4022(3) 0.70884(14) 0.0362(9) Uani 1 1 d . . . . .
N1 N 0.3961(3) 0.4458(3) 0.71293(12) 0.0146(8) Uani 1 1 d . . . . .
N2 N 0.3771(3) 0.5283(4) 0.62221(13) 0.0179(8) Uani 1 1 d . . . . .
N3 N 0.4443(3) 0.2043(3) 0.79763(13) 0.0212(9) Uani 1 1 d D . . . .
N4 N 0.3572(3) 0.4748(4) 0.49701(13) 0.0201(9) Uani 1 1 d D . . . .
N5 N 0.1838(3) 0.3926(3) 0.61046(14) 0.0185(8) Uani 1 1 d . . . . .
N6 N 0.2704(3) 0.0810(3) 0.59369(13) 0.0184(8) Uani 1 1 d . . . . .
N7 N 0.5503(3) 0.0792(4) 0.63310(14) 0.0232(9) Uani 1 1 d . . . . .
N8 N 0.6214(3) 0.3734(4) 0.69095(14) 0.0218(9) Uani 1 1 d . . . . .
C1 C 0.4065(4) 0.2657(4) 0.75815(16) 0.0181(10) Uani 1 1 d . . . . .
C2 C 0.3957(3) 0.4030(4) 0.75703(15) 0.0147(9) Uani 1 1 d . . . . .
C3 C 0.3775(3) 0.4773(4) 0.79474(16) 0.0178(10) Uani 1 1 d . . . . .
H3 H 0.375447 0.443353 0.825297 0.021 Uiso 1 1 calc R U . . .
C4 C 0.3628(3) 0.5997(4) 0.78653(16) 0.0183(10) Uani 1 1 d . . . . .
H4 H 0.350554 0.651574 0.811669 0.022 Uiso 1 1 calc R U . . .
C5 C 0.3655(3) 0.6493(4) 0.74128(16) 0.0190(10) Uani 1 1 d . . . . .
C6 C 0.3799(3) 0.5677(4) 0.70513(15) 0.0147(9) Uani 1 1 d . . . . .
C7 C 0.3744(3) 0.6103(4) 0.65703(16) 0.0160(9) Uani 1 1 d . . . . .
C8 C 0.3656(4) 0.7374(4) 0.64763(17) 0.0187(10) Uani 1 1 d . . . . .
C9 C 0.3567(4) 0.8202(4) 0.68631(18) 0.0219(11) Uani 1 1 d . . . . .
H9 H 0.352417 0.905716 0.680499 0.026 Uiso 1 1 calc R U . . .
C10 C 0.3544(4) 0.7769(4) 0.73068(18) 0.0219(10) Uani 1 1 d . . . . .
H10 H 0.345335 0.832358 0.755255 0.026 Uiso 1 1 calc R U . . .
C11 C 0.3658(4) 0.7749(4) 0.60083(18) 0.0222(11) Uani 1 1 d . . . . .
H11 H 0.365396 0.859603 0.593415 0.027 Uiso 1 1 calc R U . . .
C12 C 0.3667(4) 0.6902(4) 0.56549(17) 0.0231(11) Uani 1 1 d . . . . .
H12 H 0.363774 0.715305 0.533263 0.028 Uiso 1 1 calc R U . . .
C13 C 0.3719(3) 0.5670(4) 0.57746(16) 0.0174(10) Uani 1 1 d . . . . .
C14 C 0.3860(3) 0.4637(4) 0.54407(15) 0.0159(9) Uani 1 1 d . . . . .
C15 C 0.4492(4) 0.0690(4) 0.79595(17) 0.0243(11) Uani 1 1 d . . . . .
H15A H 0.395706 0.039025 0.768711 0.029 Uiso 1 1 calc R U . . .
H15B H 0.432317 0.035116 0.825830 0.029 Uiso 1 1 calc R U . . .
C16 C 0.5552(4) 0.0239(5) 0.7904(2) 0.0360(13) Uani 1 1 d . . . . .
H16A H 0.570490 0.053214 0.759953 0.054 Uiso 1 1 calc R U . . .
H16B H 0.555767 -0.065682 0.790749 0.054 Uiso 1 1 calc R U . . .
H16C H 0.608619 0.054605 0.817002 0.054 Uiso 1 1 calc R U . . .
C17 C 0.5023(14) 0.2627(16) 0.8410(4) 0.0251(15) Uani 0.5 1 d DG . P A 1
C18 C 0.4714(10) 0.2531(13) 0.8850(5) 0.032(3) Uani 0.5 1 d G . P A 1
H18 H 0.415540 0.199964 0.888411 0.038 Uiso 0.5 1 calc R U P A 1
C19 C 0.5223(7) 0.3211(9) 0.9239(3) 0.030(2) Uani 0.5 1 d G . P A 1
H19 H 0.501147 0.314533 0.954008 0.036 Uiso 0.5 1 calc R U P A 1
C20 C 0.6040(8) 0.3988(9) 0.9189(2) 0.035(3) Uani 0.5 1 d DG . P A 1
C21 C 0.6349(11) 0.4084(12) 0.8749(3) 0.031(3) Uani 0.5 1 d G . P A 1
H21 H 0.690812 0.461506 0.871508 0.037 Uiso 0.5 1 calc R U P A 1
C22 C 0.5841(14) 0.3404(15) 0.8360(2) 0.030(2) Uani 0.5 1 d G . P A 1
H22 H 0.605206 0.346938 0.805910 0.036 Uiso 0.5 1 calc R U P A 1
C17A C 0.4887(14) 0.2629(16) 0.8410(3) 0.0251(15) Uani 0.5 1 d DG . P A 2
C18A C 0.4406(10) 0.2460(13) 0.8801(5) 0.031(3) Uani 0.5 1 d G . P A 2
H18A H 0.380048 0.195809 0.877136 0.037 Uiso 0.5 1 calc R U P A 2
C19A C 0.4812(7) 0.3023(9) 0.9236(3) 0.0277(19) Uani 0.5 1 d G . P A 2
H19A H 0.448318 0.290748 0.950350 0.033 Uiso 0.5 1 calc R U P A 2
C20A C 0.5698(7) 0.3757(9) 0.9280(2) 0.031(3) Uani 0.5 1 d DG . P A 2
C21A C 0.6179(9) 0.3927(11) 0.8889(3) 0.030(3) Uani 0.5 1 d G . P A 2
H21A H 0.678508 0.442823 0.891926 0.036 Uiso 0.5 1 calc R U P A 2
C22A C 0.5774(13) 0.3363(14) 0.8454(3) 0.0277(19) Uani 0.5 1 d G . P A 2
H22A H 0.610240 0.347884 0.818711 0.033 Uiso 0.5 1 calc R U P A 2
C23 C 0.657(2) 0.471(3) 0.9629(7) 0.069(7) Uani 0.5 1 d D . P A 1
H23A H 0.604997 0.523154 0.973785 0.103 Uiso 0.5 1 d R U P A 1
H23B H 0.686199 0.413353 0.988546 0.103 Uiso 0.5 1 d R U P A 1
H23C H 0.713109 0.521135 0.954862 0.103 Uiso 0.5 1 d R U P A 1
C23A C 0.615(2) 0.447(3) 0.9735(7) 0.069(7) Uani 0.5 1 d D . P A 2
H23D H 0.562098 0.503478 0.981099 0.103 Uiso 0.5 1 d R U P A 2
H23E H 0.635261 0.389199 1.000182 0.103 Uiso 0.5 1 d R U P A 2
H23F H 0.676535 0.492538 0.968594 0.103 Uiso 0.5 1 d R U P A 2
C24 C 0.3884(4) 0.3781(5) 0.46638(17) 0.0330(13) Uani 1 1 d D . . . .
H24A H 0.402536 0.415379 0.436549 0.040 Uiso 0.915(9) 1 calc R U P B 1
H24B H 0.454141 0.339551 0.483381 0.040 Uiso 0.915(9) 1 calc R U P B 1
H24C H 0.384099 0.298110 0.482163 0.040 Uiso 0.085(9) 1 calc R U P B 2
H24D H 0.462534 0.391251 0.463955 0.040 Uiso 0.085(9) 1 calc R U P B 2
C25 C 0.3070(5) 0.2832(6) 0.4539(2) 0.0403(17) Uani 0.915(9) 1 d . . P B 1
H25A H 0.331055 0.221175 0.433589 0.061 Uiso 0.915(9) 1 calc R U P B 1
H25B H 0.293808 0.244783 0.483252 0.061 Uiso 0.915(9) 1 calc R U P B 1
H25C H 0.242206 0.320605 0.436423 0.061 Uiso 0.915(9) 1 calc R U P B 1
C25A C 0.323(4) 0.373(5) 0.4168(10) 0.0403(17) Uani 0.085(9) 1 d D . P B 2
H25D H 0.348597 0.306592 0.398772 0.061 Uiso 0.085(9) 1 calc R U P B 2
H25E H 0.249806 0.357358 0.418645 0.061 Uiso 0.085(9) 1 calc R U P B 2
H25F H 0.328366 0.450648 0.400407 0.061 Uiso 0.085(9) 1 calc R U P B 2
C26 C 0.2781(4) 0.5589(5) 0.47376(16) 0.0218(10) Uani 1 1 d . . . . .
C27 C 0.2975(4) 0.6334(5) 0.43743(16) 0.0260(11) Uani 1 1 d . . . . .
H27 H 0.364958 0.634622 0.429268 0.031 Uiso 1 1 calc R U . . .
C28 C 0.2181(4) 0.7064(5) 0.41297(19) 0.0299(12) Uani 1 1 d . . . . .
H28 H 0.231381 0.756255 0.387443 0.036 Uiso 1 1 calc R U . . .
C29 C 0.1187(4) 0.7090(5) 0.4248(2) 0.0317(13) Uani 1 1 d . . . . .
C30 C 0.1026(4) 0.6350(5) 0.46267(18) 0.0304(12) Uani 1 1 d . . . . .
H30 H 0.036413 0.637111 0.472115 0.036 Uiso 1 1 calc R U . . .
C31 C 0.1794(4) 0.5594(5) 0.48668(18) 0.0281(12) Uani 1 1 d . . . . .
H31 H 0.165893 0.507980 0.511726 0.034 Uiso 1 1 calc R U . . .
C32 C 0.0311(4) 0.7826(5) 0.3960(2) 0.0426(16) Uani 1 1 d . . . . .
H32A H 0.059981 0.854622 0.382779 0.064 Uiso 1 1 calc R U . . .
H32B H -0.016783 0.808717 0.416804 0.064 Uiso 1 1 calc R U . . .
H32C H -0.007301 0.732500 0.369788 0.064 Uiso 1 1 calc R U . . .
N9 N 0.6251(5) 0.6196(7) 0.7827(3) 0.080(2) Uani 1 1 d . . . . .
C33 C 0.6452(5) 0.6632(7) 0.7495(3) 0.0534(19) Uani 1 1 d . . . . .
C34 C 0.6690(6) 0.7188(6) 0.7072(3) 0.0575(19) Uani 1 1 d . . . . .
H34A H 0.651820 0.661845 0.680152 0.086 Uiso 1 1 calc R U . . .
H34B H 0.743869 0.738878 0.712580 0.086 Uiso 1 1 calc R U . . .
H34C H 0.627621 0.793675 0.699814 0.086 Uiso 1 1 calc R U . . .

loop_
_atom_site_aniso_label
_atom_site_aniso_U_11
_atom_site_aniso_U_22
_atom_site_aniso_U_33
_atom_site_aniso_U_23
_atom_site_aniso_U_13
_atom_site_aniso_U_12
Th1 0.01842(10) 0.01452(10) 0.01028(9) -0.00047(6) 0.00394(6) -0.00042(7)
O1 0.0259(18) 0.0204(18) 0.0107(15) -0.0026(13) 0.0046(13) -0.0032(14)
O2 0.0207(17) 0.0234(17) 0.0120(15) 0.0007(13) 0.0042(13) 0.0004(14)
O3 0.0251(18) 0.0204(17) 0.0129(15) -0.0003(13) 0.0039(13) -0.0006(14)
O4 0.0238(18) 0.0213(17) 0.0148(16) -0.0012(13) 0.0071(13) -0.0003(14)
O5 0.0250(19) 0.030(2) 0.0242(18) -0.0015(15) 0.0022(15) 0.0092(16)
O6 0.0282(18) 0.0175(16) 0.0135(15) -0.0061(13) 0.0057(13) -0.0052(14)
O7 0.0224(17) 0.0259(18) 0.0177(16) 0.0008(14) 0.0082(14) -0.0030(15)
O8 0.034(2) 0.0224(19) 0.0239(19) -0.0032(15) -0.0022(15) -0.0093(16)
O9 0.032(2) 0.0216(18) 0.0184(17) -0.0016(14) 0.0128(15) -0.0028(15)
O10 0.0263(19) 0.0198(17) 0.0241(18) 0.0037(14) 0.0128(15) 0.0005(14)
O11 0.045(2) 0.026(2) 0.046(2) 0.0035(18) 0.022(2) 0.0230(18)
O12 0.0245(18) 0.0197(18) 0.0196(17) 0.0038(13) 0.0060(14) 0.0010(14)
O13 0.0223(18) 0.0157(17) 0.0199(17) 0.0023(13) 0.0025(14) -0.0036(14)
O14 0.021(2) 0.035(2) 0.047(2) 0.0046(18) -0.0077(17) -0.0080(16)
N1 0.0142(19) 0.0153(19) 0.0135(18) -0.0001(15) 0.0008(15) -0.0031(15)
N2 0.0140(19) 0.027(2) 0.0126(18) -0.0031(16) 0.0017(15) -0.0012(16)
N3 0.032(2) 0.020(2) 0.0132(19) 0.0016(16) 0.0055(17) -0.0013(17)
N4 0.022(2) 0.026(2) 0.0118(19) 0.0013(16) 0.0039(16) 0.0033(17)
N5 0.020(2) 0.016(2) 0.020(2) 0.0022(16) 0.0077(17) -0.0007(16)
N6 0.021(2) 0.017(2) 0.0156(19) -0.0029(16) -0.0005(16) 0.0002(16)
N7 0.029(2) 0.022(2) 0.019(2) 0.0007(17) 0.0058(18) -0.0037(18)
N8 0.025(2) 0.019(2) 0.021(2) -0.0008(17) 0.0047(17) 0.0010(18)
C1 0.017(2) 0.023(2) 0.015(2) -0.0001(19) 0.0045(18) -0.0009(19)
C2 0.015(2) 0.014(2) 0.015(2) -0.0033(17) 0.0027(17) -0.0032(17)
C3 0.015(2) 0.023(2) 0.014(2) -0.0035(19) 0.0009(18) -0.0016(19)
C4 0.019(2) 0.022(2) 0.015(2) -0.0037(18) 0.0066(18) 0.0010(19)
C5 0.017(2) 0.021(2) 0.019(2) -0.0037(19) 0.0035(18) -0.0011(19)
C6 0.013(2) 0.018(2) 0.014(2) -0.0014(17) 0.0020(17) -0.0015(18)
C7 0.016(2) 0.014(2) 0.019(2) 0.0015(18) 0.0061(18) 0.0011(18)
C8 0.016(2) 0.018(2) 0.023(2) 0.0013(19) 0.0065(19) 0.0037(19)
C9 0.024(3) 0.015(2) 0.029(3) -0.0009(19) 0.009(2) 0.0000(19)
C10 0.025(3) 0.016(2) 0.026(3) -0.0050(19) 0.008(2) -0.002(2)
C11 0.028(3) 0.013(2) 0.027(3) 0.0060(19) 0.010(2) 0.0030(19)
C12 0.028(3) 0.027(3) 0.017(2) 0.006(2) 0.011(2) 0.005(2)
C13 0.017(2) 0.019(2) 0.017(2) 0.0012(18) 0.0045(18) 0.0053(19)
C14 0.017(2) 0.016(2) 0.015(2) 0.0038(18) 0.0036(18) 0.0021(18)
C15 0.035(3) 0.018(2) 0.020(2) 0.003(2) 0.005(2) -0.003(2)
C16 0.041(3) 0.025(3) 0.042(3) -0.003(2) 0.008(3) 0.009(3)
C17 0.036(4) 0.021(2) 0.015(2) -0.0001(18) -0.002(2) 0.013(2)
C18 0.045(8) 0.032(6) 0.015(4) 0.001(3) -0.002(4) 0.006(5)
C19 0.038(4) 0.032(4) 0.017(3) -0.002(3) -0.003(3) 0.006(3)
C20 0.048(7) 0.038(6) 0.015(5) 0.005(5) -0.001(5) 0.000(5)
C21 0.048(7) 0.028(6) 0.011(5) 0.002(4) -0.005(4) 0.003(4)
C22 0.038(4) 0.032(4) 0.017(3) -0.002(3) -0.003(3) 0.006(3)
C17A 0.036(4) 0.021(2) 0.015(2) -0.0001(18) -0.002(2) 0.013(2)
C18A 0.035(7) 0.040(7) 0.014(4) -0.002(4) -0.004(4) 0.012(5)
C19A 0.028(4) 0.034(5) 0.017(3) -0.004(3) -0.005(3) 0.014(3)
C20A 0.035(8) 0.043(8) 0.015(5) -0.008(5) 0.001(5) 0.014(6)
C21A 0.039(7) 0.033(7) 0.013(5) -0.003(5) -0.004(5) 0.012(5)
C22A 0.028(4) 0.034(5) 0.017(3) -0.004(3) -0.005(3) 0.014(3)
C23 0.086(18) 0.075(12) 0.034(9) -0.023(9) -0.018(8) 0.018(11)
C23A 0.086(18) 0.075(12) 0.034(9) -0.023(9) -0.018(8) 0.018(11)
C24 0.037(3) 0.046(3) 0.015(2) -0.009(2) 0.005(2) 0.009(3)
C25 0.042(4) 0.039(4) 0.040(4) -0.013(3) 0.008(3) -0.009(3)
C25A 0.042(4) 0.039(4) 0.040(4) -0.013(3) 0.008(3) -0.009(3)
C26 0.022(3) 0.031(3) 0.011(2) 0.003(2) 0.0004(18) 0.001(2)
C27 0.025(3) 0.034(3) 0.019(2) 0.004(2) 0.004(2) -0.001(2)
C28 0.029(3) 0.037(3) 0.023(3) 0.011(2) 0.004(2) -0.002(2)
C29 0.024(3) 0.036(3) 0.032(3) 0.012(2) -0.004(2) -0.005(2)
C30 0.019(3) 0.041(3) 0.031(3) 0.009(3) 0.004(2) 0.003(2)
C31 0.026(3) 0.036(3) 0.022(3) 0.008(2) 0.004(2) -0.002(2)
C32 0.026(3) 0.047(4) 0.051(4) 0.029(3) 0.000(3) 0.002(3)
N9 0.052(4) 0.084(5) 0.110(6) 0.006(5) 0.033(4) -0.013(4)
C33 0.030(4) 0.046(4) 0.085(6) -0.012(4) 0.013(4) -0.007(3)
C34 0.055(5) 0.055(5) 0.060(5) -0.010(4) 0.006(4) -0.007(3)

loop_
_atom_type_symbol
_atom_type_description
_atom_type_scat_dispersion_real
_atom_type_scat_dispersion_imag
_atom_type_scat_source
C C 0.0033 0.0016 'International Tables Vol C Tables 4.2.6.8 and 6.1.1.4'
H H 0.0000 0.0000 'International Tables Vol C Tables 4.2.6.8 and 6.1.1.4'
N N 0.0061 0.0033 'International Tables Vol C Tables 4.2.6.8 and 6.1.1.4'
O O 0.0106 0.0060 'International Tables Vol C Tables 4.2.6.8 and 6.1.1.4'
Th Th -7.2400 8.8979 'International Tables Vol C Tables 4.2.6.8 and 6.1.1.4'

loop_
_geom_angle_atom_site_label_1
_geom_angle_atom_site_label_2
_geom_angle_atom_site_label_3
_geom_angle
_geom_angle_site_symmetry_1
_geom_angle_site_symmetry_3
_geom_angle_publ_flag
O1 Th1 O2 178.98(10) . . ?
O1 Th1 O3 71.98(10) . . ?
O1 Th1 O4 114.56(10) . . ?
O1 Th1 O6 66.00(10) . . ?
O1 Th1 O7 110.63(10) . . ?
O1 Th1 O9 68.41(10) . . ?
O1 Th1 O10 113.12(11) . . ?
O1 Th1 O12 66.76(10) . . ?
O1 Th1 O13 110.14(10) . . ?
O1 Th1 N1 60.23(10) . . ?
O1 Th1 N2 118.63(10) . . ?
O2 Th1 O3 107.38(9) . . ?
O2 Th1 O4 65.19(9) . . ?
O2 Th1 O6 114.55(10) . . ?
O2 Th1 O7 70.21(10) . . ?
O2 Th1 O9 112.57(10) . . ?
O2 Th1 O10 67.67(10) . . ?
O2 Th1 O12 113.25(10) . . ?
O2 Th1 O13 69.44(10) . . ?
O2 Th1 N1 118.77(10) . . ?
O2 Th1 N2 60.35(11) . . ?
O3 Th1 N1 59.88(10) . . ?
O3 Th1 N2 66.63(10) . . ?
O4 Th1 O3 48.65(9) . . ?
O4 Th1 O7 63.63(10) . . ?
O4 Th1 N1 101.27(10) . . ?
O4 Th1 N2 64.71(10) . . ?
O6 Th1 O3 66.47(10) . . ?
O6 Th1 O4 66.90(10) . . ?
O6 Th1 O7 49.51(9) . . ?
O6 Th1 O9 66.66(10) . . ?
O6 Th1 O10 104.34(10) . . ?
O6 Th1 O12 122.53(10) . . ?
O6 Th1 O13 170.91(10) . . ?
O6 Th1 N1 112.05(10) . . ?
O6 Th1 N2 127.36(11) . . ?
O7 Th1 O3 99.56(10) . . ?
O7 Th1 N1 158.75(10) . . ?
O7 Th1 N2 119.12(10) . . ?
O9 Th1 O3 127.49(10) . . ?
O9 Th1 O4 125.73(10) . . ?
O9 Th1 O7 65.37(10) . . ?
O9 Th1 O12 66.86(10) . . ?
O9 Th1 O13 104.35(10) . . ?
O9 Th1 N1 121.16(10) . . ?
O9 Th1 N2 165.48(10) . . ?
O10 Th1 O3 167.38(10) . . ?
O10 Th1 O4 120.62(10) . . ?
O10 Th1 O7 67.93(10) . . ?
O10 Th1 O9 49.95(10) . . ?
O10 Th1 O12 67.34(10) . . ?
O10 Th1 O13 69.07(10) . . ?
O10 Th1 N1 132.73(11) . . ?
O10 Th1 N2 117.21(10) . . ?
O12 Th1 O3 124.55(9) . . ?
O12 Th1 O4 167.34(10) . . ?
O12 Th1 O7 128.54(10) . . ?
O12 Th1 N1 67.97(10) . . ?
O12 Th1 N2 103.22(10) . . ?
O13 Th1 O3 121.00(10) . . ?
O13 Th1 O4 121.60(10) . . ?
O13 Th1 O7 129.23(10) . . ?
O13 Th1 O12 49.69(10) . . ?
O13 Th1 N1 70.80(10) . . ?
O13 Th1 N2 61.71(10) . . ?
N1 Th1 N2 60.32(11) . . ?
C1 O1 Th1 124.3(3) . . ?
C14 O2 Th1 122.0(3) . . ?
N5 O3 Th1 96.2(2) . . ?
N5 O4 Th1 97.4(2) . . ?
N6 O6 Th1 99.2(2) . . ?
N6 O7 Th1 95.7(2) . . ?
N7 O9 Th1 97.1(2) . . ?
N7 O10 Th1 98.8(2) . . ?
N8 O12 Th1 97.0(2) . . ?
N8 O13 Th1 98.5(2) . . ?
C2 N1 Th1 119.5(3) . . ?
C2 N1 C6 117.8(4) . . ?
C6 N1 Th1 122.3(3) . . ?
C7 N2 Th1 121.5(3) . . ?
C13 N2 Th1 119.1(3) . . ?
C13 N2 C7 119.3(4) . . ?
C1 N3 C15 119.5(4) . . ?
C1 N3 C17 122.8(8) . . ?
C1 N3 C17A 122.3(9) . . ?
C17 N3 C15 116.5(8) . . ?
C17A N3 C15 118.0(9) . . ?
C14 N4 C24 118.3(4) . . ?
C14 N4 C26 123.9(4) . . ?
C26 N4 C24 116.2(4) . . ?
O4 N5 O3 115.9(4) . . ?
O5 N5 O3 122.1(4) . . ?
O5 N5 O4 122.0(4) . . ?
O6 N6 Th1 56.1(2) . . ?
O7 N6 Th1 59.6(2) . . ?
O7 N6 O6 115.6(3) . . ?
O8 N6 Th1 177.3(3) . . ?
O8 N6 O6 121.3(4) . . ?
O8 N6 O7 123.0(4) . . ?
O9 N7 Th1 57.7(2) . . ?
O10 N7 Th1 56.5(2) . . ?
O10 N7 O9 114.1(4) . . ?
O11 N7 Th1 176.2(3) . . ?
O11 N7 O9 122.8(4) . . ?
O11 N7 O10 123.0(4) . . ?
O12 N8 Th1 58.0(2) . . ?
O13 N8 Th1 56.8(2) . . ?
O13 N8 O12 114.7(4) . . ?
O14 N8 Th1 176.0(3) . . ?
O14 N8 O12 121.9(4) . . ?
O14 N8 O13 123.4(4) . . ?
O1 C1 N3 121.6(4) . . ?
O1 C1 C2 115.5(4) . . ?
N3 C1 C2 122.9(4) . . ?
N1 C2 C1 110.6(4) . . ?
N1 C2 C3 123.0(4) . . ?
C3 C2 C1 126.2(4) . . ?
C2 C3 H3 120.8 . . ?
C4 C3 C2 118.5(4) . . ?
C4 C3 H3 120.8 . . ?
C3 C4 H4 119.7 . . ?
C3 C4 C5 120.5(4) . . ?
C5 C4 H4 119.7 . . ?
C4 C5 C10 123.5(4) . . ?
C6 C5 C4 117.2(4) . . ?
C6 C5 C10 119.4(4) . . ?
N1 C6 C5 122.9(4) . . ?
N1 C6 C7 116.8(4) . . ?
C5 C6 C7 120.2(4) . . ?
N2 C7 C6 118.9(4) . . ?
N2 C7 C8 122.0(4) . . ?
C8 C7 C6 119.1(4) . . ?
C7 C8 C9 119.1(4) . . ?
C11 C8 C7 117.0(4) . . ?
C11 C8 C9 123.8(4) . . ?
C8 C9 H9 119.7 . . ?
C10 C9 C8 120.6(4) . . ?
C10 C9 H9 119.7 . . ?
C5 C10 H10 119.4 . . ?
C9 C10 C5 121.3(4) . . ?
C9 C10 H10 119.4 . . ?
C8 C11 H11 119.9 . . ?
C12 C11 C8 120.2(4) . . ?
C12 C11 H11 119.9 . . ?
C11 C12 H12 120.5 . . ?
C11 C12 C13 119.0(4) . . ?
C13 C12 H12 120.5 . . ?
N2 C13 C12 122.3(4) . . ?
N2 C13 C14 111.9(4) . . ?
C12 C13 C14 125.4(4) . . ?
O2 C14 N4 121.9(4) . . ?
O2 C14 C13 116.4(4) . . ?
N4 C14 C13 121.4(4) . . ?
N3 C15 H15A 109.2 . . ?
N3 C15 H15B 109.2 . . ?
N3 C15 C16 112.2(4) . . ?
H15A C15 H15B 107.9 . . ?
C16 C15 H15A 109.2 . . ?
C16 C15 H15B 109.2 . . ?
C15 C16 H16A 109.5 . . ?
C15 C16 H16B 109.5 . . ?
C15 C16 H16C 109.5 . . ?
H16A C16 H16B 109.5 . . ?
H16A C16 H16C 109.5 . . ?
H16B C16 H16C 109.5 . . ?
C18 C17 N3 122.3(11) . . ?
C18 C17 C22 120.0 . . ?
C22 C17 N3 117.4(10) . . ?
C17 C18 H18 120.0 . . ?
C19 C18 C17 120.0 . . ?
C19 C18 H18 120.0 . . ?
C18 C19 H19 120.0 . . ?
C20 C19 C18 120.0 . . ?
C20 C19 H19 120.0 . . ?
C19 C20 C21 120.0 . . ?
C19 C20 C23 117.5(11) . . ?
C21 C20 C23 122.5(11) . . ?
C20 C21 H21 120.0 . . ?
C22 C21 C20 120.0 . . ?
C22 C21 H21 120.0 . . ?
C17 C22 H22 120.0 . . ?
C21 C22 C17 120.0 . . ?
C21 C22 H22 120.0 . . ?
C18A C17A N3 117.9(11) . . ?
C18A C17A C22A 120.0 . . ?
C22A C17A N3 122.1(11) . . ?
C17A C18A H18A 120.0 . . ?
C19A C18A C17A 120.0 . . ?
C19A C18A H18A 120.0 . . ?
C18A C19A H19A 120.0 . . ?
C18A C19A C20A 120.0 . . ?
C20A C19A H19A 120.0 . . ?
C19A C20A C21A 120.0 . . ?
C19A C20A C23A 123.0(10) . . ?
C21A C20A C23A 116.9(10) . . ?
C20A C21A H21A 120.0 . . ?
C22A C21A C20A 120.0 . . ?
C22A C21A H21A 120.0 . . ?
C17A C22A H22A 120.0 . . ?
C21A C22A C17A 120.0 . . ?
C21A C22A H22A 120.0 . . ?
C20 C23 H23A 109.6 . . ?
C20 C23 H23B 109.2 . . ?
C20 C23 H23C 109.7 . . ?
H23A C23 H23B 109.5 . . ?
H23A C23 H23C 109.5 . . ?
H23B C23 H23C 109.5 . . ?
C20A C23A H23D 109.9 . . ?
C20A C23A H23E 109.3 . . ?
C20A C23A H23F 109.2 . . ?
H23D C23A H23E 109.5 . . ?
H23D C23A H23F 109.5 . . ?
H23E C23A H23F 109.5 . . ?
N4 C24 H24A 109.1 . . ?
N4 C24 H24B 109.1 . . ?
N4 C24 H24C 108.7 . . ?
N4 C24 H24D 108.7 . . ?
N4 C24 C25A 114.4(16) . . ?
H24A C24 H24B 107.9 . . ?
H24C C24 H24D 107.6 . . ?
C25 C24 N4 112.3(5) . . ?
C25 C24 H24A 109.1 . . ?
C25 C24 H24B 109.1 . . ?
C25A C24 H24C 108.7 . . ?
C25A C24 H24D 108.7 . . ?
C24 C25 H25A 109.5 . . ?
C24 C25 H25B 109.5 . . ?
C24 C25 H25C 109.5 . . ?
H25A C25 H25B 109.5 . . ?
H25A C25 H25C 109.5 . . ?
H25B C25 H25C 109.5 . . ?
C24 C25A H25D 109.5 . . ?
C24 C25A H25E 109.5 . . ?
C24 C25A H25F 109.5 . . ?
H25D C25A H25E 109.5 . . ?
H25D C25A H25F 109.5 . . ?
H25E C25A H25F 109.5 . . ?
C27 C26 N4 120.2(4) . . ?
C27 C26 C31 120.3(4) . . ?
C31 C26 N4 119.3(4) . . ?
C26 C27 H27 120.3 . . ?
C26 C27 C28 119.4(5) . . ?
C28 C27 H27 120.3 . . ?
C27 C28 H28 119.1 . . ?
C27 C28 C29 121.8(5) . . ?
C29 C28 H28 119.1 . . ?
C28 C29 C32 121.3(5) . . ?
C30 C29 C28 117.4(5) . . ?
C30 C29 C32 121.2(5) . . ?
C29 C30 H30 119.0 . . ?
C31 C30 C29 121.9(5) . . ?
C31 C30 H30 119.0 . . ?
C26 C31 H31 120.4 . . ?
C30 C31 C26 119.1(5) . . ?
C30 C31 H31 120.4 . . ?
C29 C32 H32A 109.5 . . ?
C29 C32 H32B 109.5 . . ?
C29 C32 H32C 109.5 . . ?
H32A C32 H32B 109.5 . . ?
H32A C32 H32C 109.5 . . ?
H32B C32 H32C 109.5 . . ?
N9 C33 C34 179.1(8) . . ?
C33 C34 H34A 109.5 . . ?
C33 C34 H34B 109.5 . . ?
C33 C34 H34C 109.5 . . ?
H34A C34 H34B 109.5 . . ?
H34A C34 H34C 109.5 . . ?
H34B C34 H34C 109.5 . . ?

loop_
_geom_bond_atom_site_label_1
_geom_bond_atom_site_label_2
_geom_bond_distance
_geom_bond_site_symmetry_2
_geom_bond_publ_flag
Th1 O1 2.441(3) . ?
Th1 O2 2.495(3) . ?
Th1 O3 2.637(3) . ?
Th1 O4 2.615(3) . ?
Th1 O6 2.537(3) . ?
Th1 O7 2.616(3) . ?
Th1 O9 2.567(3) . ?
Th1 O10 2.541(3) . ?
Th1 O12 2.597(3) . ?
Th1 O13 2.571(3) . ?
Th1 N1 2.679(4) . ?
Th1 N2 2.691(4) . ?
O1 C1 1.258(5) . ?
O2 C14 1.262(5) . ?
O3 N5 1.279(5) . ?
O4 N5 1.273(5) . ?
O5 N5 1.226(5) . ?
O6 N6 1.281(5) . ?
O7 N6 1.270(5) . ?
O8 N6 1.211(5) . ?
O9 N7 1.293(5) . ?
O10 N7 1.277(5) . ?
O11 N7 1.216(5) . ?
O12 N8 1.295(5) . ?
O13 N8 1.284(5) . ?
O14 N8 1.207(5) . ?
N1 C2 1.339(5) . ?
N1 C6 1.361(6) . ?
N2 C7 1.341(6) . ?
N2 C13 1.330(5) . ?
N3 C1 1.318(6) . ?
N3 C15 1.483(6) . ?
N3 C17 1.460(6) . ?
N3 C17A 1.410(6) . ?
N4 C14 1.322(5) . ?
N4 C24 1.477(6) . ?
N4 C26 1.441(6) . ?
C1 C2 1.509(6) . ?
C2 C3 1.402(6) . ?
C3 H3 0.9500 . ?
C3 C4 1.366(6) . ?
C4 H4 0.9500 . ?
C4 C5 1.403(6) . ?
C5 C6 1.401(6) . ?
C5 C10 1.430(7) . ?
C6 C7 1.433(6) . ?
C7 C8 1.417(6) . ?
C8 C9 1.447(7) . ?
C8 C11 1.393(7) . ?
C9 H9 0.9500 . ?
C9 C10 1.353(7) . ?
C10 H10 0.9500 . ?
C11 H11 0.9500 . ?
C11 C12 1.368(7) . ?
C12 H12 0.9500 . ?
C12 C13 1.389(6) . ?
C13 C14 1.511(6) . ?
C15 H15A 0.9900 . ?
C15 H15B 0.9900 . ?
C15 C16 1.501(7) . ?
C16 H16A 0.9800 . ?
C16 H16B 0.9800 . ?
C16 H16C 0.9800 . ?
C17 C18 1.3900 . ?
C17 C22 1.3900 . ?
C18 H18 0.9500 . ?
C18 C19 1.3900 . ?
C19 H19 0.9500 . ?
C19 C20 1.3900 . ?
C20 C21 1.3900 . ?
C20 C23 1.522(15) . ?
C21 H21 0.9500 . ?
C21 C22 1.3900 . ?
C22 H22 0.9500 . ?
C17A C18A 1.3900 . ?
C17A C22A 1.3900 . ?
C18A H18A 0.9500 . ?
C18A C19A 1.3900 . ?
C19A H19A 0.9500 . ?
C19A C20A 1.3900 . ?
C20A C21A 1.3900 . ?
C20A C23A 1.524(15) . ?
C21A H21A 0.9500 . ?
C21A C22A 1.3900 . ?
C22A H22A 0.9500 . ?
C23 H23A 0.9800 . ?
C23 H23B 0.9800 . ?
C23 H23C 0.9800 . ?
C23A H23D 0.9800 . ?
C23A H23E 0.9800 . ?
C23A H23F 0.9800 . ?
C24 H24A 0.9900 . ?
C24 H24B 0.9900 . ?
C24 H24C 0.9900 . ?
C24 H24D 0.9900 . ?
C24 C25 1.475(8) . ?
C24 C25A 1.498(19) . ?
C25 H25A 0.9800 . ?
C25 H25B 0.9800 . ?
C25 H25C 0.9800 . ?
C25A H25D 0.9800 . ?
C25A H25E 0.9800 . ?
C25A H25F 0.9800 . ?
C26 C27 1.377(6) . ?
C26 C31 1.402(7) . ?
C27 H27 0.9500 . ?
C27 C28 1.381(7) . ?
C28 H28 0.9500 . ?
C28 C29 1.397(8) . ?
C29 C30 1.396(7) . ?
C29 C32 1.500(7) . ?
C30 H30 0.9500 . ?
C30 C31 1.372(7) . ?
C31 H31 0.9500 . ?
C32 H32A 0.9800 . ?
C32 H32B 0.9800 . ?
C32 H32C 0.9800 . ?
N9 C33 1.133(9) . ?
C33 C34 1.435(10) . ?
C34 H34A 0.9800 . ?
C34 H34B 0.9800 . ?
C34 H34C 0.9800 . ?

loop_
_geom_torsion_atom_site_label_1
_geom_torsion_atom_site_label_2
_geom_torsion_atom_site_label_3
_geom_torsion_atom_site_label_4
_geom_torsion
_geom_torsion_site_symmetry_1
_geom_torsion_site_symmetry_2
_geom_torsion_site_symmetry_3
_geom_torsion_site_symmetry_4
_geom_torsion_publ_flag
Th1 O1 C1 N3 -140.8(4) . . . . ?
Th1 O1 C1 C2 39.9(5) . . . . ?
Th1 O2 C14 N4 -145.6(3) . . . . ?
Th1 O2 C14 C13 39.4(5) . . . . ?
Th1 O3 N5 O4 13.7(4) . . . . ?
Th1 O3 N5 O5 -163.0(4) . . . . ?
Th1 O4 N5 O3 -13.8(4) . . . . ?
Th1 O4 N5 O5 162.9(4) . . . . ?
Th1 O6 N6 O7 0.8(4) . . . . ?
Th1 O6 N6 O8 -179.1(3) . . . . ?
Th1 O7 N6 O6 -0.8(4) . . . . ?
Th1 O7 N6 O8 179.2(4) . . . . ?
Th1 O9 N7 O10 2.6(4) . . . . ?
Th1 O9 N7 O11 -175.5(4) . . . . ?
Th1 O10 N7 O9 -2.6(4) . . . . ?
Th1 O10 N7 O11 175.5(4) . . . . ?
Th1 O12 N8 O13 3.3(4) . . . . ?
Th1 O12 N8 O14 -175.3(4) . . . . ?
Th1 O13 N8 O12 -3.3(4) . . . . ?
Th1 O13 N8 O14 175.3(4) . . . . ?
Th1 N1 C2 C1 3.1(5) . . . . ?
Th1 N1 C2 C3 -171.2(3) . . . . ?
Th1 N1 C6 C5 173.8(3) . . . . ?
Th1 N1 C6 C7 -4.1(5) . . . . ?
Th1 N2 C7 C6 -3.9(5) . . . . ?
Th1 N2 C7 C8 176.6(3) . . . . ?
Th1 N2 C13 C12 -174.5(4) . . . . ?
Th1 N2 C13 C14 -1.6(5) . . . . ?
O1 C1 C2 N1 -25.2(6) . . . . ?
O1 C1 C2 C3 148.9(4) . . . . ?
N1 C2 C3 C4 -2.2(7) . . . . ?
N1 C6 C7 N2 5.2(6) . . . . ?
N1 C6 C7 C8 -175.3(4) . . . . ?
N2 C7 C8 C9 176.2(4) . . . . ?
N2 C7 C8 C11 -3.6(7) . . . . ?
N2 C13 C14 O2 -22.7(6) . . . . ?
N2 C13 C14 N4 162.3(4) . . . . ?
N3 C1 C2 N1 155.6(4) . . . . ?
N3 C1 C2 C3 -30.4(7) . . . . ?
N3 C17 C18 C19 -172.9(16) . . . . ?
N3 C17 C22 C21 173.2(15) . . . . ?
N3 C17A C18A C19A -179.7(15) . . . . ?
N3 C17A C22A C21A 179.7(16) . . . . ?
N4 C26 C27 C28 174.9(5) . . . . ?
N4 C26 C31 C30 -176.6(5) . . . . ?
C1 N3 C15 C16 96.5(5) . . . . ?
C1 N3 C17 C18 123.3(8) . . . . ?
C1 N3 C17 C22 -49.8(13) . . . . ?
C1 N3 C17A C18A 117.7(8) . . . . ?
C1 N3 C17A C22A -62.0(13) . . . . ?
C1 C2 C3 C4 -175.6(4) . . . . ?
C2 N1 C6 C5 1.5(6) . . . . ?
C2 N1 C6 C7 -176.5(4) . . . . ?
C2 C3 C4 C5 0.2(7) . . . . ?
C3 C4 C5 C6 2.3(7) . . . . ?
C3 C4 C5 C10 -177.7(4) . . . . ?
C4 C5 C6 N1 -3.3(7) . . . . ?
C4 C5 C6 C7 174.6(4) . . . . ?
C4 C5 C10 C9 -179.4(5) . . . . ?
C5 C6 C7 N2 -172.8(4) . . . . ?
C5 C6 C7 C8 6.7(6) . . . . ?
C6 N1 C2 C1 175.6(4) . . . . ?
C6 N1 C2 C3 1.3(6) . . . . ?
C6 C5 C10 C9 0.6(7) . . . . ?
C6 C7 C8 C9 -3.3(7) . . . . ?
C6 C7 C8 C11 176.9(4) . . . . ?
C7 N2 C13 C12 1.8(7) . . . . ?
C7 N2 C13 C14 174.7(4) . . . . ?
C7 C8 C9 C10 -1.5(7) . . . . ?
C7 C8 C11 C12 4.7(7) . . . . ?
C8 C9 C10 C5 2.9(7) . . . . ?
C8 C11 C12 C13 -2.7(8) . . . . ?
C9 C8 C11 C12 -175.1(5) . . . . ?
C10 C5 C6 N1 176.7(4) . . . . ?
C10 C5 C6 C7 -5.4(6) . . . . ?
C11 C8 C9 C10 178.4(5) . . . . ?
C11 C12 C13 N2 -0.6(7) . . . . ?
C11 C12 C13 C14 -172.6(4) . . . . ?
C12 C13 C14 O2 149.9(5) . . . . ?
C12 C13 C14 N4 -25.1(7) . . . . ?
C13 N2 C7 C6 179.9(4) . . . . ?
C13 N2 C7 C8 0.4(7) . . . . ?
C14 N4 C24 C25 93.3(6) . . . . ?
C14 N4 C24 C25A 159(3) . . . . ?
C14 N4 C26 C27 131.5(5) . . . . ?
C14 N4 C26 C31 -51.9(7) . . . . ?
C15 N3 C1 O1 -1.1(7) . . . . ?
C15 N3 C1 C2 178.1(4) . . . . ?
C15 N3 C17 C18 -69.7(12) . . . . ?
C15 N3 C17 C22 117.3(9) . . . . ?
C15 N3 C17A C18A -67.5(11) . . . . ?
C15 N3 C17A C22A 112.8(10) . . . . ?
C17 N3 C1 O1 165.6(10) . . . . ?
C17 N3 C1 C2 -15.2(11) . . . . ?
C17 N3 C15 C16 -71.0(10) . . . . ?
C17 C18 C19 C20 0.0 . . . . ?
C18 C17 C22 C21 0.0 . . . . ?
C18 C19 C20 C21 0.0 . . . . ?
C18 C19 C20 C23 -180(2) . . . . ?
C19 C20 C21 C22 0.0 . . . . ?
C20 C21 C22 C17 0.0 . . . . ?
C22 C17 C18 C19 0.0 . . . . ?
C17A N3 C1 O1 173.6(10) . . . . ?
C17A N3 C1 C2 -7.2(11) . . . . ?
C17A N3 C15 C16 -78.5(10) . . . . ?
C17A C18A C19A C20A 0.0 . . . . ?
C18A C17A C22A C21A 0.0 . . . . ?
C18A C19A C20A C21A 0.0 . . . . ?
C18A C19A C20A C23A 176(2) . . . . ?
C19A C20A C21A C22A 0.0 . . . . ?
C20A C21A C22A C17A 0.0 . . . . ?
C22A C17A C18A C19A 0.0 . . . . ?
C23 C20 C21 C22 180(2) . . . . ?
C23A C20A C21A C22A -176.4(19) . . . . ?
C24 N4 C14 O2 -4.3(7) . . . . ?
C24 N4 C14 C13 170.5(4) . . . . ?
C24 N4 C26 C27 -63.1(6) . . . . ?
C24 N4 C26 C31 113.5(5) . . . . ?
C26 N4 C14 O2 160.8(4) . . . . ?
C26 N4 C14 C13 -24.4(7) . . . . ?
C26 N4 C24 C25 -73.0(6) . . . . ?
C26 N4 C24 C25A -7(3) . . . . ?
C26 C27 C28 C29 1.5(8) . . . . ?
C27 C26 C31 C30 0.0(8) . . . . ?
C27 C28 C29 C30 0.4(8) . . . . ?
C27 C28 C29 C32 -176.2(5) . . . . ?
C28 C29 C30 C31 -2.1(8) . . . . ?
C29 C30 C31 C26 2.0(8) . . . . ?
C31 C26 C27 C28 -1.6(8) . . . . ?
C32 C29 C30 C31 174.4(5) . . . . ?

loop_
_smtbx_masks_void_nr
_smtbx_masks_void_average_x
_smtbx_masks_void_average_y
_smtbx_masks_void_average_z
_smtbx_masks_void_volume
_smtbx_masks_void_count_electrons
_smtbx_masks_void_content
1 0.000 0.500 0.000 82.8 27.5 '3 H2O'
2 0.500 1.000 0.500 82.8 27.5 '3 H2O'
